data_4020962
loop_
_publ_author_name
'Fijs W. B. van Leeuwen'
'Hans Beijleveld'
'Huub Kooijman'
'Anthony L. Spek'
'Willem Verboom'
'David N. Reinhoudt'

_publ_section_title
;
 Synthesis and Conformational Evaluation of
 p-tert-Butylthiacalix[4]arene-crowns
;
_journal_name_full 'Journal of Organic Chemistry'
_journal_page_first 3928
_journal_page_last 3936
_journal_paper_doi 10.1021/jo0401220
_journal_volume 69
_journal_year 2004
_chemical_formula_moiety 'C50 H66 O8 S4'
_chemical_formula_sum 'C50 H66 O8 S4'
_chemical_formula_weight 923.31
_space_group_IT_number 2
_space_group_name_Hall '-P 1'
_space_group_name_H-M_alt 'P -1'
_symmetry_cell_setting triclinic
_symmetry_Int_Tables_number 2
_symmetry_space_group_name_Hall '-P 1'
_symmetry_space_group_name_H-M 'P -1'
_cell_angle_alpha 77.239(15)
_cell_angle_beta 88.394(12)
_cell_angle_gamma 86.938(12)
_cell_formula_units_Z 4
_cell_length_a 13.7693(10)
_cell_length_b 18.219(2)
_cell_length_c 20.773(2)
_cell_measurement_temperature 150
_cell_volume 5074.5(9)
_diffrn_ambient_temperature 150
_exptl_crystal_density_diffrn 1.209
_cod_depositor_comments
;
The following automatic conversions were performed:
'_symmetry_cell_setting' value 'Triclinic' changed to 'triclinic'
according to '/home/saulius/struct/CIF-dictionaries/cif_core.dic'
dictionary named 'cif_core.dic' version 2.4.1 from 2010-06-29.

Automatic conversion script
Id: cif_fix_enum 1527 2010-12-29 10:47:43Z saulius 
;
_cod_database_code 4020962

loop_
_symmetry_equiv_pos_as_xyz
x,y,z
-x,-y,-z

loop_
_atom_site_aniso_label
_atom_site_aniso_U_11
_atom_site_aniso_U_22
_atom_site_aniso_U_33
_atom_site_aniso_U_23
_atom_site_aniso_U_13
_atom_site_aniso_U_12
S101 0.0251(4) 0.0265(4) 0.0523(5) -0.0173(3) 0.0051(3) -0.0037(3)
S102 0.0242(4) 0.0259(3) 0.0376(4) -0.0114(3) 0.0027(3) -0.0041(3)
S103 0.0276(4) 0.0309(4) 0.0241(3) -0.0087(3) 0.0026(3) -0.0038(3)
S104 0.0264(4) 0.0279(3) 0.0295(4) -0.0096(3) -0.0031(3) -0.0057(3)
O141 0.0259(10) 0.0236(9) 0.0326(11) -0.0111(8) -0.0026(8) 0.0007(8)
O144 0.0386(14) 0.0817(18) 0.0426(14) -0.0246(13) -0.0065(11) -0.0104(12)
O147 0.0593(18) 0.093(2) 0.0575(17) -0.0088(16) -0.0176(14) -0.0152(16)
O150 0.0651(19) 0.0636(17) 0.0651(18) -0.0037(14) -0.0052(15) -0.0084(14)
O153 0.0626(18) 0.0606(17) 0.0551(16) 0.0094(13) -0.0154(14) -0.0020(14)
O156 0.0362(12) 0.0306(10) 0.0225(10) -0.0057(8) -0.0054(8) -0.0039(9)
O161 0.0232(11) 0.0357(11) 0.0378(12) -0.0166(9) -0.0059(9) 0.0032(9)
O171 0.0462(13) 0.0241(10) 0.0393(12) -0.0083(9) 0.0079(10) -0.0111(10)
C101 0.0270(15) 0.0237(14) 0.0397(17) -0.0142(12) 0.0023(13) -0.0048(11)
C102 0.0431(19) 0.0280(15) 0.0346(16) -0.0105(13) 0.0053(14) -0.0123(13)
C103 0.047(2) 0.0281(15) 0.0336(16) -0.0086(13) -0.0044(14) -0.0093(14)
C104 0.0316(16) 0.0298(15) 0.0353(16) -0.0116(13) -0.0051(13) -0.0029(12)
C105 0.0242(15) 0.0246(14) 0.0345(15) -0.0118(12) 0.0039(12) -0.0046(11)
C106 0.0248(15) 0.0220(13) 0.0325(15) -0.0130(12) 0.0000(12) -0.0002(11)
C107 0.089(3) 0.043(2) 0.040(2) 0.0011(16) -0.023(2) -0.022(2)
C111 0.0239(14) 0.0260(14) 0.0262(14) -0.0057(11) 0.0024(11) -0.0025(11)
C112 0.0240(15) 0.0337(15) 0.0287(15) -0.0085(12) -0.0026(12) -0.0031(12)
C113 0.0217(15) 0.0385(16) 0.0287(15) -0.0074(12) -0.0016(12) 0.0004(12)
C114 0.0246(15) 0.0321(15) 0.0273(14) -0.0064(12) 0.0020(12) 0.0008(12)
C115 0.0261(15) 0.0239(13) 0.0225(13) -0.0046(11) 0.0023(11) -0.0030(11)
C116 0.0221(14) 0.0252(13) 0.0259(14) -0.0023(11) -0.0006(11) -0.0033(11)
C117 0.0253(17) 0.065(2) 0.0434(19) -0.0253(17) -0.0068(14) 0.0098(15)
C121 0.0277(15) 0.0219(13) 0.0254(14) -0.0079(11) 0.0020(11) -0.0008(11)
C122 0.0238(15) 0.0300(15) 0.0296(15) -0.0066(12) -0.0026(12) 0.0007(11)
C123 0.0307(16) 0.0275(14) 0.0293(15) -0.0039(12) -0.0040(12) 0.0010(12)
C124 0.0341(17) 0.0240(14) 0.0281(15) -0.0027(11) 0.0010(12) -0.0032(12)
C125 0.0251(15) 0.0223(13) 0.0285(14) -0.0090(11) -0.0027(11) -0.0016(11)
C126 0.0276(15) 0.0220(13) 0.0237(13) -0.0070(11) -0.0024(11) -0.0002(11)
C127 0.0330(18) 0.054(2) 0.0325(17) 0.0053(15) -0.0054(14) 0.0010(15)
C131 0.0207(14) 0.0269(14) 0.0325(15) -0.0105(12) -0.0036(11) -0.0022(11)
C132 0.0236(15) 0.0225(13) 0.0347(15) -0.0079(12) -0.0023(12) -0.0027(11)
C133 0.0217(14) 0.0276(14) 0.0332(15) -0.0077(12) -0.0002(12) -0.0033(11)
C134 0.0224(15) 0.0310(15) 0.0336(15) -0.0124(12) 0.0007(12) -0.0030(12)
C135 0.0190(14) 0.0261(14) 0.0412(17) -0.0120(12) -0.0004(12) -0.0032(11)
C136 0.0197(14) 0.0247(14) 0.0360(16) -0.0066(12) -0.0006(12) -0.0036(11)
C137 0.0382(18) 0.0326(16) 0.0331(16) -0.0081(13) 0.0035(13) -0.0079(13)
C138 0.061(2) 0.048(2) 0.0383(19) -0.0131(16) 0.0128(17) -0.0142(17)
C139 0.059(2) 0.0410(19) 0.0366(18) 0.0027(15) -0.0016(16) -0.0031(16)
C140 0.042(2) 0.0452(19) 0.047(2) -0.0099(16) 0.0102(16) -0.0171(15)
C142 0.0294(16) 0.0256(14) 0.0391(17) -0.0132(12) -0.0029(13) 0.0015(12)
C143 0.0369(18) 0.0378(17) 0.0365(17) -0.0109(14) 0.0007(14) 0.0048(14)
C145 0.050(2) 0.058(2) 0.046(2) -0.0177(17) -0.0058(17) -0.0121(18)
C146 0.062(3) 0.064(2) 0.054(2) -0.029(2) -0.025(2) 0.018(2)
C148 0.089(3) 0.056(2) 0.057(3) 0.019(2) -0.031(2) -0.009(2)
C149 0.066(3) 0.087(3) 0.042(2) -0.025(2) -0.0064(19) -0.011(2)
C151 0.069(3) 0.065(3) 0.061(3) -0.001(2) 0.018(2) -0.003(2)
C152 0.075(3) 0.054(2) 0.059(3) -0.003(2) 0.010(2) -0.006(2)
C154 0.050(2) 0.048(2) 0.0360(18) 0.0048(15) -0.0088(16) -0.0015(16)
C155 0.0360(17) 0.0314(15) 0.0339(16) -0.0031(13) -0.0089(13) -0.0004(13)
S1 0.0274(4) 0.0277(4) 0.0480(5) -0.0172(3) 0.0060(3) -0.0038(3)
S2 0.0298(4) 0.0235(3) 0.0334(4) -0.0073(3) 0.0023(3) -0.0050(3)
S3 0.0297(4) 0.0317(4) 0.0229(3) -0.0074(3) 0.0015(3) -0.0022(3)
S4 0.0286(4) 0.0278(4) 0.0291(4) -0.0091(3) -0.0034(3) -0.0052(3)
O41 0.0295(11) 0.0232(9) 0.0324(11) -0.0063(8) -0.0026(9) 0.0021(8)
O44 0.0340(12) 0.0450(12) 0.0345(12) -0.0112(10) -0.0024(9) -0.0032(10)
O47 0.105(2) 0.0485(15) 0.0547(17) -0.0064(13) -0.0316(16) -0.0079(15)
O50 0.0583(17) 0.0457(14) 0.0514(15) -0.0059(11) -0.0090(13) 0.0115(12)
O53 0.0554(15) 0.0385(12) 0.0306(12) 0.0054(9) -0.0017(10) 0.0090(11)
O56 0.0359(11) 0.0282(10) 0.0218(10) -0.0068(8) -0.0072(8) 0.0026(8)
O61 0.0264(11) 0.0353(11) 0.0348(12) -0.0138(9) -0.0062(9) 0.0039(9)
O71 0.0488(14) 0.0240(10) 0.0375(12) -0.0074(9) 0.0083(10) -0.0086(10)
C1 0.0323(16) 0.0217(13) 0.0358(16) -0.0144(12) 0.0040(13) -0.0032(12)
C2 0.0408(18) 0.0276(14) 0.0293(15) -0.0109(12) 0.0064(13) -0.0106(13)
C3 0.0458(19) 0.0263(14) 0.0274(15) -0.0118(12) -0.0019(13) -0.0065(13)
C4 0.0297(16) 0.0299(15) 0.0339(16) -0.0132(12) -0.0034(13) -0.0041(12)
C5 0.0294(15) 0.0241(13) 0.0295(15) -0.0099(11) 0.0021(12) -0.0024(11)
C6 0.0290(15) 0.0235(13) 0.0291(15) -0.0112(11) -0.0007(12) -0.0006(11)
C7 0.058(2) 0.0331(16) 0.0311(16) -0.0043(13) -0.0086(15) -0.0091(15)
C8 0.072(3) 0.054(2) 0.046(2) 0.0068(17) -0.0062(19) -0.016(2)
C9 0.188(6) 0.048(2) 0.043(2) -0.0119(19) -0.044(3) -0.011(3)
C10 0.061(3) 0.081(3) 0.060(3) 0.015(2) -0.010(2) 0.009(2)
C11 0.0267(15) 0.0242(13) 0.0262(14) -0.0039(11) 0.0041(11) -0.0032(11)
C12 0.0281(15) 0.0331(15) 0.0242(14) -0.0050(12) -0.0012(12) -0.0087(12)
C13 0.0252(15) 0.0380(16) 0.0283(15) -0.0043(12) 0.0000(12) -0.0015(12)
C14 0.0263(15) 0.0306(15) 0.0250(14) -0.0017(12) 0.0037(12) -0.0006(12)
C15 0.0271(15) 0.0269(14) 0.0212(13) -0.0018(11) 0.0009(11) -0.0032(11)
C16 0.0248(15) 0.0237(13) 0.0262(14) -0.0014(11) -0.0013(11) -0.0014(11)
C17 0.0259(17) 0.060(2) 0.0384(18) -0.0143(16) -0.0067(14) 0.0024(15)
C21 0.0303(15) 0.0207(13) 0.0228(13) -0.0049(10) -0.0010(11) 0.0015(11)
C22 0.0268(15) 0.0261(14) 0.0294(15) -0.0068(12) -0.0031(12) 0.0029(11)
C23 0.0347(17) 0.0238(14) 0.0269(15) -0.0041(11) -0.0040(12) 0.0047(12)
C24 0.0317(16) 0.0236(13) 0.0273(14) -0.0035(11) 0.0020(12) -0.0013(12)
C25 0.0286(15) 0.0221(13) 0.0279(14) -0.0085(11) -0.0047(12) -0.0007(11)
C26 0.0315(16) 0.0213(13) 0.0228(13) -0.0066(11) -0.0045(12) 0.0013(11)
C27 0.0382(18) 0.0431(18) 0.0298(16) 0.0054(14) -0.0053(14) 0.0069(14)
C28 0.057(3) 0.105(4) 0.053(2) 0.020(2) -0.026(2) -0.008(2)
C29 0.099(4) 0.048(2) 0.063(3) 0.012(2) -0.012(3) 0.017(2)
C30 0.071(3) 0.118(4) 0.032(2) -0.010(2) -0.0065(19) 0.025(3)
C31 0.0220(14) 0.0266(14) 0.0317(15) -0.0077(12) -0.0042(12) -0.0030(11)
C32 0.0243(15) 0.0241(14) 0.0354(16) -0.0080(12) -0.0055(12) -0.0023(11)
C33 0.0226(14) 0.0290(14) 0.0323(15) -0.0069(12) -0.0018(12) -0.0030(11)
C34 0.0239(15) 0.0341(15) 0.0310(15) -0.0116(12) 0.0002(12) -0.0042(12)
C35 0.0224(15) 0.0262(14) 0.0364(16) -0.0099(12) -0.0006(12) -0.0032(11)
C36 0.0233(15) 0.0237(14) 0.0351(16) -0.0058(12) -0.0004(12) -0.0020(11)
C37 0.0370(18) 0.0321(15) 0.0324(16) -0.0050(13) 0.0020(13) -0.0090(13)
C38 0.056(2) 0.047(2) 0.0407(19) -0.0107(16) 0.0111(17) -0.0181(17)
C39 0.055(2) 0.0402(18) 0.0371(18) -0.0005(14) -0.0032(16) -0.0029(16)
C40 0.0394(19) 0.0433(18) 0.049(2) -0.0093(15) 0.0079(16) -0.0193(15)
C42 0.0316(17) 0.0215(14) 0.0524(19) -0.0115(13) -0.0038(14) 0.0032(12)
C43 0.0355(17) 0.0243(14) 0.0405(17) -0.0037(13) -0.0008(14) 0.0022(12)
C45 0.049(2) 0.0452(19) 0.0386(18) -0.0191(15) -0.0020(15) -0.0054(16)
C46 0.055(2) 0.068(2) 0.0374(19) -0.0196(18) -0.0120(17) -0.0046(19)
C48 0.120(4) 0.048(2) 0.053(2) -0.0046(19) -0.027(3) 0.021(2)
C49 0.071(3) 0.054(2) 0.048(2) -0.0047(18) -0.017(2) 0.021(2)
C51 0.068(3) 0.042(2) 0.050(2) 0.0210(17) 0.0043(19) 0.0045(18)
C52 0.068(3) 0.062(2) 0.037(2) 0.0162(17) 0.0118(18) 0.014(2)
C54 0.044(2) 0.0434(18) 0.0315(17) 0.0011(14) 0.0005(14) 0.0091(15)
C55 0.0392(18) 0.0288(15) 0.0280(15) -0.0068(12) -0.0077(13) 0.0046(13)

loop_
_atom_site_label
_atom_site_type_symbol
_atom_site_thermal_displace_type
_atom_site_fract_x
_atom_site_fract_y
_atom_site_fract_z
_atom_site_occupancy
_atom_site_U_iso_or_equiv
_atom_site_calc_flag
_atom_site_refinement_flags
S101 S Uani 0.51937(5) 0.34055(4) 0.07611(4) 1.000 0.0333(3) . .
S102 S Uani 0.88764(5) 0.43659(4) 0.00606(4) 1.000 0.0285(2) . .
S103 S Uani 0.92452(5) 0.22330(4) -0.14758(3) 1.000 0.0271(2) . .
S104 S Uani 0.56036(5) 0.12186(4) -0.06836(3) 1.000 0.0272(2) . .
O141 O Uani 0.67994(13) 0.40432(10) -0.01748(9) 1.000 0.0266(6) . .
O144 O Uani 0.51227(17) 0.45537(15) -0.09376(12) 1.000 0.0522(9) . .
O147 O Uani 0.3708(2) 0.50095(17) -0.24692(14) 1.000 0.0704(11) . .
O150 O Uani 0.5865(2) 0.51468(15) -0.29106(14) 1.000 0.0660(10) . .
O153 O Uani 0.6635(2) 0.36018(15) -0.28796(13) 1.000 0.0626(10) . .
O156 O Uani 0.71625(14) 0.18531(10) -0.16791(9) 1.000 0.0296(6) . .
O161 O Uani 0.82323(14) 0.34235(11) -0.09035(10) 1.000 0.0310(7) . .
O171 O Uani 0.56719(16) 0.27488(11) -0.04361(11) 1.000 0.0362(7) . .
C101 C Uani 0.6452(2) 0.34014(15) 0.09430(15) 1.000 0.0289(9) . .
C102 C Uani 0.6795(2) 0.30394(16) 0.15600(15) 1.000 0.0344(10) . .
C103 C Uani 0.7763(2) 0.30587(16) 0.17308(15) 1.000 0.0356(10) . .
C104 C Uani 0.8375(2) 0.34811(16) 0.12681(14) 1.000 0.0314(9) . .
C105 C Uani 0.8056(2) 0.38382(15) 0.06401(14) 1.000 0.0269(8) . .
C106 C Uani 0.70958(19) 0.37831(14) 0.04703(14) 1.000 0.0254(8) . .
C107 C Uani 0.8128(3) 0.26643(18) 0.24207(17) 1.000 0.0578(14) . .
C108 C Uiso 0.7501(4) 0.2059(3) 0.2768(3) 0.568(5) 0.0470(17) . .
C109 C Uiso 0.9173(4) 0.2224(4) 0.2277(4) 0.568(5) 0.064(2) . .
C110 C Uiso 0.8426(5) 0.3216(3) 0.2787(3) 0.568(5) 0.059(2) . .
C111 C Uani 0.9555(2) 0.36374(15) -0.02299(13) 1.000 0.0254(8) . .
C112 C Uani 1.0501(2) 0.34557(16) -0.00217(14) 1.000 0.0284(9) . .
C113 C Uani 1.1088(2) 0.29155(16) -0.02459(14) 1.000 0.0297(9) . .
C114 C Uani 1.0685(2) 0.25625(16) -0.07044(13) 1.000 0.0282(8) . .
C115 C Uani 0.9735(2) 0.27342(14) -0.09222(13) 1.000 0.0242(8) . .
C116 C Uani 0.91538(19) 0.32750(15) -0.06850(13) 1.000 0.0248(8) . .
C117 C Uani 1.2118(2) 0.27260(18) 0.00121(15) 1.000 0.0428(11) . .
C118 C Uiso 1.2530(7) 0.1974(3) -0.0112(4) 0.508(13) 0.044(2) . .
C119 C Uiso 1.2183(6) 0.2732(6) 0.0739(3) 0.508(13) 0.049(2) . .
C120 C Uiso 1.2749(6) 0.3390(4) -0.0382(5) 0.508(13) 0.047(2) . .
C121 C Uani 0.8464(2) 0.16556(14) -0.08950(13) 1.000 0.0246(8) . .
C122 C Uani 0.8818(2) 0.13013(15) -0.02761(14) 1.000 0.0278(9) . .
C123 C Uani 0.8224(2) 0.08903(15) 0.02097(14) 1.000 0.0296(9) . .
C124 C Uani 0.7257(2) 0.08485(15) 0.00579(14) 1.000 0.0292(9) . .
C125 C Uani 0.68801(19) 0.12048(14) -0.05547(13) 1.000 0.0247(8) . .
C126 C Uani 0.7499(2) 0.15862(14) -0.10478(13) 1.000 0.0241(8) . .
C127 C Uani 0.8616(2) 0.04957(18) 0.08876(15) 1.000 0.0422(11) . .
C128 C Uiso 0.7951(4) 0.0676(3) 0.1427(3) 0.712(5) 0.0606(16) . .
C129 C Uiso 0.8600(4) -0.0384(3) 0.0935(3) 0.712(5) 0.0574(15) . .
C130 C Uiso 0.9667(3) 0.0654(3) 0.0984(3) 0.712(5) 0.0600(16) . .
C131 C Uani 0.52185(19) 0.15098(15) 0.00517(14) 1.000 0.0260(8) . .
C132 C Uani 0.48452(19) 0.09970(15) 0.05863(14) 1.000 0.0266(8) . .
C133 C Uani 0.4578(2) 0.11965(15) 0.11862(14) 1.000 0.0273(8) . .
C134 C Uani 0.4711(2) 0.19348(15) 0.12230(14) 1.000 0.0281(9) . .
C135 C Uani 0.50793(19) 0.24585(15) 0.06918(15) 1.000 0.0280(9) . .
C136 C Uani 0.53254(19) 0.22623(15) 0.00951(14) 1.000 0.0267(8) . .
C137 C Uani 0.4187(2) 0.06053(16) 0.17665(15) 1.000 0.0344(10) . .
C138 C Uani 0.3949(3) 0.0934(2) 0.23702(16) 1.000 0.0484(11) . .
C139 C Uani 0.4968(3) -0.00348(18) 0.19573(17) 1.000 0.0472(11) . .
C140 C Uani 0.3267(2) 0.02903(19) 0.15570(17) 1.000 0.0444(11) . .
C142 C Uani 0.6462(2) 0.48265(15) -0.03628(15) 1.000 0.0305(9) . .
C143 C Uani 0.6014(2) 0.49223(17) -0.10287(15) 1.000 0.0369(10) . .
C145 C Uani 0.4706(3) 0.4446(2) -0.15336(17) 1.000 0.0499(12) . .
C146 C Uani 0.4165(3) 0.5146(2) -0.19036(19) 1.000 0.0578(14) . .
C148 C Uani 0.4161(3) 0.5292(2) -0.3118(2) 1.000 0.0714(16) . .
C149 C Uani 0.5092(3) 0.4867(3) -0.32274(19) 1.000 0.0630(16) . .
C151 C Uani 0.6808(3) 0.4939(2) -0.3123(2) 1.000 0.0674(17) . .
C152 C Uani 0.7192(3) 0.4178(2) -0.2746(2) 1.000 0.0642(16) . .
C154 C Uani 0.7026(3) 0.28644(19) -0.25927(16) 1.000 0.0467(11) . .
C155 C Uani 0.6848(2) 0.26391(16) -0.18556(14) 1.000 0.0343(9) . .
C319 C Uiso 1.2012(6) 0.2406(6) 0.0782(3) 0.492(13) 0.0490 . .
C320 C Uiso 1.2717(6) 0.3392(4) -0.0137(5) 0.492(13) 0.0470 . .
C328 C Uiso 0.7819(7) 0.0292(8) 0.1422(6) 0.288(5) 0.0610 . .
C308 C Uiso 0.7754(6) 0.1885(4) 0.2664(4) 0.432(5) 0.0470 . .
C309 C Uiso 0.9148(5) 0.2722(5) 0.2558(5) 0.432(5) 0.0640 . .
C310 C Uiso 0.7524(6) 0.3164(4) 0.2899(4) 0.432(5) 0.0590 . .
C318 C Uiso 1.2627(7) 0.2087(4) -0.0272(5) 0.492(13) 0.0440 . .
C329 C Uiso 0.9277(8) -0.0171(6) 0.0845(6) 0.288(5) 0.0570 . .
C330 C Uiso 0.9240(9) 0.1091(6) 0.1125(7) 0.288(5) 0.0600 . .
S1 S Uani 0.02941(5) 0.32400(4) 0.60235(4) 1.000 0.0330(3) . .
S2 S Uani 0.38944(5) 0.42929(4) 0.51626(4) 1.000 0.0287(2) . .
S3 S Uani 0.42327(5) 0.22335(4) 0.35706(3) 1.000 0.0279(2) . .
S4 S Uani 0.05948(5) 0.12215(4) 0.44003(3) 1.000 0.0279(2) . .
O41 O Uani 0.18155(14) 0.39202(10) 0.50078(9) 1.000 0.0284(6) . .
O44 O Uani 0.00884(15) 0.43297(12) 0.43058(10) 1.000 0.0374(7) . .
O47 O Uani -0.0359(2) 0.54044(15) 0.30132(13) 1.000 0.0694(10) . .
O50 O Uani -0.02551(19) 0.47159(13) 0.19369(12) 1.000 0.0529(9) . .
O53 O Uani 0.13389(17) 0.37543(12) 0.25002(10) 1.000 0.0439(8) . .
O56 O Uani 0.21373(14) 0.19085(10) 0.33885(9) 1.000 0.0285(6) . .
O61 O Uani 0.32348(15) 0.33793(11) 0.41970(10) 1.000 0.0313(7) . .
O71 O Uani 0.07175(17) 0.26888(11) 0.47496(11) 1.000 0.0366(7) . .
C1 C Uani 0.1578(2) 0.32389(15) 0.61309(14) 1.000 0.0287(9) . .
C2 C Uani 0.1991(2) 0.28522(15) 0.67261(14) 1.000 0.0317(9) . .
C3 C Uani 0.2981(2) 0.28737(15) 0.68467(14) 1.000 0.0321(9) . .
C4 C Uani 0.3535(2) 0.33342(15) 0.63646(14) 1.000 0.0301(9) . .
C5 C Uani 0.3142(2) 0.37175(15) 0.57657(14) 1.000 0.0271(8) . .
C6 C Uani 0.2161(2) 0.36499(15) 0.56382(14) 1.000 0.0264(8) . .
C7 C Uani 0.3450(3) 0.24485(17) 0.74925(15) 1.000 0.0408(10) . .
C8 C Uani 0.2849(3) 0.1809(2) 0.78607(19) 1.000 0.0595(14) . .
C9 C Uani 0.3591(5) 0.3010(2) 0.7926(2) 1.000 0.092(2) . .
C10 C Uani 0.4460(3) 0.2098(3) 0.7350(2) 1.000 0.0723(17) . .
C11 C Uani 0.4582(2) 0.35934(15) 0.48452(13) 1.000 0.0260(8) . .
C12 C Uani 0.5537(2) 0.34088(16) 0.50427(13) 1.000 0.0284(8) . .
C13 C Uani 0.6115(2) 0.28780(16) 0.48006(14) 1.000 0.0310(9) . .
C14 C Uani 0.5698(2) 0.25434(15) 0.43376(13) 1.000 0.0281(8) . .
C15 C Uani 0.4744(2) 0.27127(15) 0.41339(13) 1.000 0.0256(8) . .
C16 C Uani 0.4172(2) 0.32410(14) 0.43899(13) 1.000 0.0255(8) . .
C17 C Uani 0.7143(2) 0.26596(18) 0.50679(15) 1.000 0.0409(11) . .
C18 C Uiso 0.7623(4) 0.1986(3) 0.4818(3) 0.644(8) 0.0508(16) . .
C19 C Uiso 0.7759(5) 0.3337(3) 0.4878(4) 0.644(8) 0.0579(18) . .
C20 C Uiso 0.7062(5) 0.2410(4) 0.5827(2) 0.644(8) 0.0537(17) . .
C21 C Uani 0.3465(2) 0.16421(14) 0.41490(13) 1.000 0.0247(8) . .
C22 C Uani 0.3837(2) 0.12566(15) 0.47541(13) 1.000 0.0274(8) . .
C23 C Uani 0.3253(2) 0.08325(15) 0.52386(14) 1.000 0.0289(9) . .
C24 C Uani 0.2278(2) 0.08131(15) 0.51013(14) 1.000 0.0279(8) . .
C25 C Uani 0.1881(2) 0.11990(14) 0.45057(13) 1.000 0.0257(8) . .
C26 C Uani 0.2488(2) 0.15940(14) 0.40111(13) 1.000 0.0250(8) . .
C27 C Uani 0.3655(2) 0.04069(18) 0.59084(15) 1.000 0.0394(10) . .
C28 C Uani 0.4721(3) 0.0542(3) 0.5990(2) 1.000 0.0768(18) . .
C29 C Uani 0.3570(4) -0.0445(2) 0.5955(2) 1.000 0.0743(18) . .
C30 C Uani 0.3046(3) 0.0623(3) 0.64581(18) 1.000 0.0757(18) . .
C31 C Uani 0.0239(2) 0.14467(15) 0.51695(14) 1.000 0.0264(8) . .
C32 C Uani -0.0142(2) 0.09084(15) 0.56781(14) 1.000 0.0276(9) . .
C33 C Uani -0.0389(2) 0.10536(15) 0.62988(14) 1.000 0.0279(8) . .
C34 C Uani -0.0223(2) 0.17702(16) 0.63880(14) 1.000 0.0289(9) . .
C35 C Uani 0.0154(2) 0.23236(15) 0.58832(14) 1.000 0.0278(9) . .
C36 C Uani 0.0374(2) 0.21734(15) 0.52632(14) 1.000 0.0274(9) . .
C37 C Uani -0.0789(2) 0.04336(16) 0.68496(15) 1.000 0.0339(9) . .
C38 C Uani -0.1010(3) 0.07078(19) 0.74855(17) 1.000 0.0474(11) . .
C39 C Uani -0.0029(3) -0.02271(18) 0.69980(16) 1.000 0.0453(11) . .
C40 C Uani -0.1727(2) 0.01609(19) 0.66192(17) 1.000 0.0436(11) . .
C42 C Uani 0.1419(2) 0.46893(15) 0.48370(16) 1.000 0.0348(10) . .
C43 C Uani 0.0912(2) 0.47747(16) 0.41910(15) 1.000 0.0341(9) . .
C45 C Uani -0.0337(3) 0.42004(18) 0.37219(16) 1.000 0.0426(11) . .
C46 C Uani -0.0969(3) 0.4854(2) 0.33593(17) 1.000 0.0520(11) . .
C48 C Uani -0.0690(4) 0.5825(2) 0.2394(2) 1.000 0.0751(16) . .
C49 C Uani -0.0905(3) 0.5353(2) 0.19058(19) 1.000 0.0593(14) . .
C51 C Uani 0.0734(3) 0.4892(2) 0.18159(19) 1.000 0.0585(14) . .
C52 C Uani 0.1310(3) 0.4157(2) 0.18420(17) 1.000 0.0607(14) . .
C54 C Uani 0.1810(3) 0.30270(18) 0.25838(15) 1.000 0.0415(11) . .
C55 C Uani 0.1732(2) 0.26706(15) 0.33009(14) 1.000 0.0320(9) . .
C218 C Uiso 0.7788(7) 0.2331(6) 0.4578(4) 0.356(8) 0.0510 . .
C219 C Uiso 0.7656(8) 0.3358(5) 0.5190(6) 0.356(8) 0.0580 . .
C220 C Uiso 0.7067(8) 0.2089(6) 0.5725(4) 0.356(8) 0.0540 . .
H10F H Uiso 0.78380 0.17610 0.31560 0.568(5) 0.0710 calc R
H10D H Uiso 0.73590 0.17320 0.24690 0.568(5) 0.0710 calc R
H10E H Uiso 0.68910 0.22840 0.29090 0.568(5) 0.0710 calc R
H11G H Uiso 1.28560 0.26080 0.08820 0.508(13) 0.0730 calc R
H11H H Uiso 1.17560 0.23580 0.09970 0.508(13) 0.0730 calc R
H11I H Uiso 1.19810 0.32330 0.08070 0.508(13) 0.0730 calc R
H12A H Uiso 1.34250 0.33020 -0.02380 0.508(13) 0.0700 calc R
H12B H Uiso 1.24880 0.38700 -0.02950 0.508(13) 0.0700 calc R
H12C H Uiso 1.27220 0.34060 -0.08560 0.508(13) 0.0700 calc R
H12D H Uiso 0.72820 0.05710 0.13420 0.712(5) 0.0910 calc R
H12E H Uiso 0.79850 0.12100 0.14350 0.712(5) 0.0910 calc R
H12F H Uiso 0.81550 0.03650 0.18530 0.712(5) 0.0910 calc R
H12G H Uiso 0.90230 -0.05210 0.05880 0.712(5) 0.0860 calc R
H12H H Uiso 0.79330 -0.05200 0.08780 0.712(5) 0.0860 calc R
H12I H Uiso 0.88330 -0.06550 0.13680 0.712(5) 0.0860 calc R
H13A H Uiso 1.00730 0.05190 0.06280 0.712(5) 0.0900 calc R
H13B H Uiso 0.98900 0.03540 0.14100 0.712(5) 0.0900 calc R
H13C H Uiso 0.97170 0.11900 0.09750 0.712(5) 0.0900 calc R
H13D H Uiso 0.45360 0.11370 0.25070 1.000 0.0730 calc R
H13E H Uiso 0.37160 0.05380 0.27320 1.000 0.0730 calc R
H13F H Uiso 0.34440 0.13390 0.22600 1.000 0.0730 calc R
H13G H Uiso 0.51320 -0.02530 0.15750 1.000 0.0710 calc R
H13H H Uiso 0.47200 -0.04250 0.23180 1.000 0.0710 calc R
H13I H Uiso 0.55520 0.01650 0.21010 1.000 0.0710 calc R
H14A H Uiso 0.34150 0.00780 0.11690 1.000 0.0670 calc R
H14B H Uiso 0.27620 0.06960 0.14480 1.000 0.0670 calc R
H14C H Uiso 0.30350 -0.01050 0.19200 1.000 0.0670 calc R
H14D H Uiso 0.70120 0.51610 -0.03870 1.000 0.0370 calc R
H14E H Uiso 0.59750 0.49490 -0.00380 1.000 0.0370 calc R
H14F H Uiso 0.58960 0.54640 -0.12300 1.000 0.0440 calc R
H14G H Uiso 0.64560 0.46980 -0.13250 1.000 0.0440 calc R
H14H H Uiso 0.42540 0.40300 -0.14230 1.000 0.0600 calc R
H14I H Uiso 0.52310 0.42970 -0.18220 1.000 0.0600 calc R
H14J H Uiso 0.36670 0.53150 -0.16080 1.000 0.0690 calc R
H14K H Uiso 0.46250 0.55530 -0.20430 1.000 0.0690 calc R
H14L H Uiso 0.42930 0.58300 -0.31630 1.000 0.0860 calc R
H14M H Uiso 0.36970 0.52600 -0.34650 1.000 0.0860 calc R
H14N H Uiso 0.50320 0.43220 -0.30390 1.000 0.0760 calc R
H14O H Uiso 0.52350 0.49360 -0.37060 1.000 0.0760 calc R
H15A H Uiso 0.72620 0.53250 -0.30730 1.000 0.0810 calc R
H15B H Uiso 0.67890 0.49330 -0.35980 1.000 0.0810 calc R
H15C H Uiso 0.78790 0.40940 -0.28740 1.000 0.0770 calc R
H15D H Uiso 0.71640 0.41640 -0.22670 1.000 0.0770 calc R
H15E H Uiso 0.77360 0.28430 -0.26830 1.000 0.0560 calc R
H15F H Uiso 0.67320 0.24960 -0.28060 1.000 0.0560 calc R
H15G H Uiso 0.72300 0.29410 -0.16210 1.000 0.0410 calc R
H15H H Uiso 0.61500 0.27090 -0.17460 1.000 0.0410 calc R
H102 H Uiso 0.63560 0.27700 0.18750 1.000 0.0410 calc R
H104 H Uiso 0.90290 0.35290 0.13820 1.000 0.0380 calc R
H112 H Uiso 1.07580 0.37080 0.02850 1.000 0.0340 calc R
H114 H Uiso 1.10700 0.21960 -0.08710 1.000 0.0340 calc R
H122 H Uiso 0.94820 0.13420 -0.01840 1.000 0.0330 calc R
H124 H Uiso 0.68380 0.05680 0.03810 1.000 0.0350 calc R
H132 H Uiso 0.47680 0.04940 0.05450 1.000 0.0320 calc R
H134 H Uiso 0.45470 0.20880 0.16220 1.000 0.0340 calc R
H161 H Uiso 0.789(3) 0.369(2) -0.0705(17) 1.000 0.0460 . .
H171 H Uiso 0.567(3) 0.316(2) -0.0380(18) 1.000 0.0540 . .
H10G H Uiso 0.90500 0.18380 0.20300 0.568(5) 0.0970 calc R
H10H H Uiso 0.94750 0.19840 0.26980 0.568(5) 0.0970 calc R
H10I H Uiso 0.96100 0.25890 0.20180 0.568(5) 0.0970 calc R
H11A H Uiso 0.88340 0.35820 0.25010 0.568(5) 0.0890 calc R
H11B H Uiso 0.87950 0.29550 0.31740 0.568(5) 0.0890 calc R
H11C H Uiso 0.78470 0.34780 0.29300 0.568(5) 0.0890 calc R
H11D H Uiso 1.31900 0.18750 0.00620 0.508(13) 0.0660 calc R
H11E H Uiso 1.25490 0.19940 -0.05870 0.508(13) 0.0660 calc R
H11F H Uiso 1.21160 0.15700 0.01110 0.508(13) 0.0660 calc R
H30D H Uiso 0.70660 0.18900 0.25530 0.432(5) 0.0710 calc R
H30E H Uiso 0.78250 0.17310 0.31430 0.432(5) 0.0710 calc R
H30F H Uiso 0.81280 0.15280 0.24510 0.432(5) 0.0710 calc R
H30G H Uiso 0.93390 0.32400 0.23840 0.432(5) 0.0970 calc R
H30H H Uiso 0.95480 0.23780 0.23460 0.432(5) 0.0970 calc R
H30I H Uiso 0.92460 0.25870 0.30360 0.432(5) 0.0970 calc R
H31A H Uiso 0.68240 0.31520 0.28340 0.432(5) 0.0890 calc R
H31B H Uiso 0.77210 0.36870 0.27820 0.432(5) 0.0890 calc R
H31C H Uiso 0.76740 0.29480 0.33630 0.432(5) 0.0890 calc R
H31D H Uiso 1.22300 0.16440 -0.01740 0.492(13) 0.0660 calc R
H31E H Uiso 1.32670 0.19550 -0.00720 0.492(13) 0.0660 calc R
H31F H Uiso 1.27080 0.22570 -0.07520 0.492(13) 0.0660 calc R
H31G H Uiso 1.16090 0.19660 0.08660 0.492(13) 0.0730 calc R
H31H H Uiso 1.17060 0.27960 0.09890 0.492(13) 0.0730 calc R
H31I H Uiso 1.26580 0.22570 0.09690 0.492(13) 0.0730 calc R
H32A H Uiso 1.33720 0.32500 0.00360 0.492(13) 0.0700 calc R
H32B H Uiso 1.24200 0.37840 0.00710 0.492(13) 0.0700 calc R
H32C H Uiso 1.27580 0.35830 -0.06160 0.492(13) 0.0700 calc R
H32D H Uiso 0.74370 0.07500 0.14620 0.288(5) 0.0910 calc R
H32E H Uiso 0.81220 0.00640 0.18450 0.288(5) 0.0910 calc R
H32F H Uiso 0.73930 -0.00660 0.12980 0.288(5) 0.0910 calc R
H32G H Uiso 0.95150 -0.04090 0.12860 0.288(5) 0.0860 calc R
H32H H Uiso 0.98290 -0.00060 0.05500 0.288(5) 0.0860 calc R
H32I H Uiso 0.89200 -0.05340 0.06710 0.288(5) 0.0860 calc R
H33A H Uiso 0.88300 0.15450 0.11370 0.288(5) 0.0900 calc R
H33B H Uiso 0.97870 0.12240 0.08170 0.288(5) 0.0900 calc R
H33C H Uiso 0.94860 0.08720 0.15670 0.288(5) 0.0900 calc R
H2 H Uiso 0.15870 0.25670 0.70570 1.000 0.0380 calc R
H4 H Uiso 0.42000 0.33880 0.64470 1.000 0.0360 calc R
H8A H Uiso 0.27670 0.14500 0.75800 1.000 0.0890 calc R
H9B H Uiso 0.39280 0.27530 0.83290 1.000 0.1370 calc R
H9C H Uiso 0.29560 0.32170 0.80430 1.000 0.1370 calc R
H10A H Uiso 0.48720 0.24950 0.71120 1.000 0.1090 calc R
H10B H Uiso 0.43830 0.17270 0.70800 1.000 0.1090 calc R
H10C H Uiso 0.47640 0.18490 0.77680 1.000 0.1090 calc R
H12 H Uiso 0.58020 0.36530 0.53530 1.000 0.0340 calc R
H14 H Uiso 0.60810 0.21870 0.41560 1.000 0.0340 calc R
H18A H Uiso 0.72140 0.15510 0.49450 0.644(8) 0.0760 calc R
H18B H Uiso 0.82660 0.18580 0.50140 0.644(8) 0.0760 calc R
H18C H Uiso 0.76930 0.21220 0.43360 0.644(8) 0.0760 calc R
H19A H Uiso 0.84180 0.32020 0.50470 0.644(8) 0.0870 calc R
H19B H Uiso 0.74710 0.37460 0.50690 0.644(8) 0.0870 calc R
H19C H Uiso 0.77900 0.35010 0.43960 0.644(8) 0.0870 calc R
H20A H Uiso 0.66610 0.19700 0.59460 0.644(8) 0.0810 calc R
H20B H Uiso 0.67600 0.28230 0.60070 0.644(8) 0.0810 calc R
H20C H Uiso 0.77130 0.22790 0.60100 0.644(8) 0.0810 calc R
H22 H Uiso 0.45080 0.12840 0.48380 1.000 0.0330 calc R
H24 H Uiso 0.18650 0.05260 0.54250 1.000 0.0330 calc R
H28A H Uiso 0.51070 0.04000 0.56290 1.000 0.1150 calc R
H28B H Uiso 0.49490 0.02370 0.64130 1.000 0.1150 calc R
H28C H Uiso 0.47940 0.10760 0.59800 1.000 0.1150 calc R
H29A H Uiso 0.39610 -0.05980 0.56010 1.000 0.1110 calc R
H29B H Uiso 0.28880 -0.05510 0.59110 1.000 0.1110 calc R
H29C H Uiso 0.38080 -0.07270 0.63840 1.000 0.1110 calc R
H30A H Uiso 0.23620 0.05360 0.63970 1.000 0.1130 calc R
H30B H Uiso 0.31160 0.11570 0.64510 1.000 0.1130 calc R
H30C H Uiso 0.32640 0.03170 0.68830 1.000 0.1130 calc R
H32 H Uiso -0.02400 0.04220 0.56030 1.000 0.0330 calc R
H34 H Uiso -0.03700 0.18860 0.68050 1.000 0.0350 calc R
H38A H Uiso -0.14950 0.11300 0.73980 1.000 0.0710 calc R
H38B H Uiso -0.04120 0.08730 0.76430 1.000 0.0710 calc R
H38C H Uiso -0.12660 0.02960 0.78230 1.000 0.0710 calc R
H39A H Uiso 0.01210 -0.04090 0.65950 1.000 0.0680 calc R
H39B H Uiso -0.02870 -0.06360 0.73370 1.000 0.0680 calc R
H39C H Uiso 0.05660 -0.00580 0.71570 1.000 0.0680 calc R
H40A H Uiso -0.15940 -0.00170 0.62120 1.000 0.0660 calc R
H40B H Uiso -0.22200 0.05780 0.65360 1.000 0.0660 calc R
H40C H Uiso -0.19680 -0.02520 0.69620 1.000 0.0660 calc R
H42A H Uiso 0.19460 0.50470 0.47920 1.000 0.0420 calc R
H42B H Uiso 0.09540 0.47890 0.51830 1.000 0.0420 calc R
H43A H Uiso 0.07090 0.53100 0.40160 1.000 0.0410 calc R
H43B H Uiso 0.13560 0.46050 0.38640 1.000 0.0410 calc R
H45A H Uiso -0.07330 0.37510 0.38450 1.000 0.0510 calc R
H45B H Uiso 0.01910 0.40870 0.34200 1.000 0.0510 calc R
H46A H Uiso -0.13910 0.46840 0.30480 1.000 0.0620 calc R
H46B H Uiso -0.13880 0.50630 0.36770 1.000 0.0620 calc R
H48A H Uiso -0.01900 0.61830 0.21980 1.000 0.0900 calc R
H48B H Uiso -0.12880 0.61240 0.24670 1.000 0.0900 calc R
H49A H Uiso -0.15760 0.51800 0.19880 1.000 0.0710 calc R
H49B H Uiso -0.08770 0.56730 0.14540 1.000 0.0710 calc R
H51A H Uiso 0.09620 0.51450 0.21550 1.000 0.0700 calc R
H51B H Uiso 0.08120 0.52330 0.13770 1.000 0.0700 calc R
H52A H Uiso 0.09990 0.38600 0.15660 1.000 0.0720 calc R
H52B H Uiso 0.19790 0.42570 0.16690 1.000 0.0720 calc R
H54A H Uiso 0.25010 0.30680 0.24420 1.000 0.0500 calc R
H54B H Uiso 0.14880 0.27230 0.23190 1.000 0.0500 calc R
H55A H Uiso 0.20960 0.29540 0.35620 1.000 0.0380 calc R
H55B H Uiso 0.10420 0.26690 0.34500 1.000 0.0380 calc R
H61 H Uiso 0.294(3) 0.361(2) 0.4436(18) 1.000 0.0470 . .
H71 H Uiso 0.074(3) 0.308(2) 0.4833(19) 1.000 0.0550 . .
H8B H Uiso 0.22100 0.20110 0.79750 1.000 0.0890 calc R
H8C H Uiso 0.31830 0.15510 0.82650 1.000 0.0890 calc R
H9A H Uiso 0.39810 0.34200 0.76840 1.000 0.1370 calc R
H21A H Uiso 0.84380 0.21980 0.47610 0.356(8) 0.0760 calc R
H21B H Uiso 0.78370 0.27070 0.41610 0.356(8) 0.0760 calc R
H21C H Uiso 0.75010 0.18800 0.44970 0.356(8) 0.0760 calc R
H21D H Uiso 0.83080 0.32010 0.53610 0.356(8) 0.0870 calc R
H21E H Uiso 0.72750 0.35770 0.55130 0.356(8) 0.0870 calc R
H21F H Uiso 0.77050 0.37330 0.47750 0.356(8) 0.0870 calc R
H22A H Uiso 0.77200 0.19450 0.59010 0.356(8) 0.0810 calc R
H22B H Uiso 0.67570 0.16410 0.56570 0.356(8) 0.0810 calc R
H22C H Uiso 0.66760 0.23150 0.60400 0.356(8) 0.0810 calc R

loop_
_geom_bond_atom_site_label_1
_geom_bond_atom_site_label_2
_geom_bond_distance
_geom_bond_site_symmetry_1
_geom_bond_site_symmetry_2
_geom_bond_publ_flag
S101 C101 1.783(3) . . yes
S101 C135 1.778(3) . . yes
S102 C105 1.783(3) . . yes
S102 C111 1.786(3) . . yes
S103 C115 1.785(3) . . yes
S103 C121 1.791(3) . . yes
S104 C125 1.783(3) . . yes
S104 C131 1.783(3) . . yes
S1 C1 1.788(3) . . yes
S1 C35 1.778(3) . . yes
S2 C5 1.790(3) . . yes
S2 C11 1.778(3) . . yes
S3 C21 1.789(3) . . yes
S3 C15 1.786(3) . . yes
S4 C25 1.788(3) . . yes
S4 C31 1.785(3) . . yes
O141 C142 1.449(3) . . yes
O141 C106 1.384(3) . . yes
O144 C143 1.418(4) . . yes
O144 C145 1.435(4) . . yes
O147 C148 1.467(5) . . yes
O147 C146 1.423(5) . . yes
O150 C149 1.439(5) . . yes
O150 C151 1.419(5) . . yes
O153 C154 1.427(5) . . yes
O153 C152 1.412(5) . . yes
O156 C155 1.443(4) . . yes
O156 C126 1.378(3) . . yes
O161 C116 1.353(3) . . yes
O171 C136 1.347(4) . . yes
O41 C42 1.448(3) . . yes
O41 C6 1.382(3) . . yes
O44 C43 1.414(4) . . yes
O44 C45 1.432(4) . . yes
O47 C48 1.418(5) . . yes
O47 C46 1.402(5) . . yes
O50 C49 1.418(5) . . yes
O50 C51 1.419(5) . . yes
O53 C52 1.402(4) . . yes
O53 C54 1.421(4) . . yes
O56 C55 1.444(3) . . yes
O56 C26 1.383(3) . . yes
O61 C16 1.356(3) . . yes
O161 H161 0.83(4) . . no
O171 H171 0.78(4) . . no
O71 C36 1.349(4) . . yes
O61 H61 0.81(4) . . no
O71 H71 0.77(4) . . no
C101 C106 1.396(4) . . no
C101 C102 1.389(4) . . no
C102 C103 1.393(4) . . no
C103 C107 1.539(5) . . no
C103 C104 1.387(4) . . no
C104 C105 1.395(4) . . no
C105 C106 1.392(4) . . no
C107 C310 1.667(9) . . no
C107 C108 1.482(7) . . no
C107 C110 1.469(7) . . no
C107 C309 1.455(8) . . no
C107 C308 1.511(8) . . no
C107 C109 1.662(7) . . no
C111 C112 1.384(4) . . no
C111 C116 1.407(4) . . no
C112 C113 1.391(4) . . no
C113 C117 1.525(4) . . no
C113 C114 1.403(4) . . no
C114 C115 1.393(4) . . no
C115 C116 1.401(4) . . no
C117 C320 1.475(9) . . no
C117 C118 1.527(7) . . no
C117 C319 1.582(7) . . no
C117 C318 1.545(9) . . no
C117 C120 1.589(9) . . no
C117 C119 1.518(7) . . no
C121 C122 1.394(4) . . no
C121 C126 1.393(4) . . no
C122 C123 1.391(4) . . no
C123 C127 1.531(4) . . no
C123 C124 1.387(4) . . no
C124 C125 1.395(4) . . no
C125 C126 1.399(4) . . no
C127 C129 1.585(7) . . no
C127 C128 1.508(7) . . no
C127 C330 1.587(12) . . no
C127 C130 1.518(5) . . no
C127 C328 1.539(11) . . no
C127 C329 1.496(12) . . no
C131 C132 1.390(4) . . no
C131 C136 1.409(4) . . no
C132 C133 1.407(4) . . no
C133 C137 1.535(4) . . no
C133 C134 1.386(4) . . no
C134 C135 1.393(4) . . no
C135 C136 1.392(4) . . no
C137 C140 1.531(4) . . no
C137 C138 1.525(5) . . no
C137 C139 1.536(5) . . no
C142 C143 1.501(4) . . no
C145 C146 1.507(5) . . no
C148 C149 1.500(6) . . no
C151 C152 1.510(5) . . no
C154 C155 1.512(4) . . no
C1 C2 1.400(4) . . no
C1 C6 1.390(4) . . no
C102 H102 0.9498 . . no
C2 C3 1.397(4) . . no
C3 C7 1.534(4) . . no
C3 C4 1.394(4) . . no
C104 H104 0.9508 . . no
C4 C5 1.394(4) . . no
C5 C6 1.401(4) . . no
C7 C9 1.528(5) . . no
C7 C10 1.548(6) . . no
C7 C8 1.517(5) . . no
C108 H10D 0.9806 . . no
C108 H10E 0.9807 . . no
C108 H10F 0.9800 . . no
C109 H10G 0.9816 . . no
C109 H10I 0.9799 . . no
C109 H10H 0.9803 . . no
C110 H11B 0.9792 . . no
C110 H11C 0.9800 . . no
C110 H11A 0.9795 . . no
C11 C16 1.401(4) . . no
C11 C12 1.390(4) . . no
C12 C13 1.390(4) . . no
C112 H112 0.9496 . . no
C13 C17 1.535(4) . . no
C13 C14 1.398(4) . . no
C14 C15 1.389(4) . . no
C114 H114 0.9490 . . no
C15 C16 1.397(4) . . no
C17 C20 1.544(5) . . no
C17 C218 1.531(10) . . no
C17 C219 1.559(11) . . no
C17 C220 1.527(9) . . no
C17 C18 1.545(7) . . no
C17 C19 1.509(7) . . no
C118 H11D 0.9804 . . no
C118 H11E 0.9790 . . no
C118 H11F 0.9802 . . no
C119 H11H 0.9803 . . no
C119 H11I 0.9788 . . no
C119 H11G 0.9805 . . no
C120 H12B 0.9794 . . no
C120 H12A 0.9798 . . no
C120 H12C 0.9803 . . no
C21 C22 1.394(4) . . no
C21 C26 1.395(4) . . no
C22 C23 1.391(4) . . no
C122 H122 0.9494 . . no
C23 C27 1.538(4) . . no
C23 C24 1.384(4) . . no
C24 C25 1.392(4) . . no
C124 H124 0.9501 . . no
C25 C26 1.401(4) . . no
C27 C29 1.544(5) . . no
C27 C28 1.521(5) . . no
C27 C30 1.507(5) . . no
C128 H12D 0.9794 . . no
C128 H12F 0.9790 . . no
C128 H12E 0.9803 . . no
C129 H12G 0.9806 . . no
C129 H12I 0.9792 . . no
C129 H12H 0.9810 . . no
C130 H13A 0.9810 . . no
C130 H13C 0.9787 . . no
C130 H13B 0.9797 . . no
C31 C32 1.385(4) . . no
C31 C36 1.403(4) . . no
C132 H132 0.9509 . . no
C32 C33 1.402(4) . . no
C33 C34 1.390(4) . . no
C33 C37 1.533(4) . . no
C134 H134 0.9491 . . no
C34 C35 1.394(4) . . no
C35 C36 1.397(4) . . no
C37 C38 1.530(5) . . no
C37 C39 1.536(5) . . no
C37 C40 1.534(4) . . no
C138 H13F 0.9797 . . no
C138 H13E 0.9798 . . no
C138 H13D 0.9808 . . no
C139 H13G 0.9796 . . no
C139 H13I 0.9803 . . no
C139 H13H 0.9796 . . no
C140 H14A 0.9802 . . no
C140 H14B 0.9804 . . no
C140 H14C 0.9801 . . no
C142 H14D 0.9905 . . no
C142 H14E 0.9899 . . no
C42 C43 1.504(4) . . no
C143 H14G 0.9898 . . no
C143 H14F 0.9898 . . no
C145 H14I 0.9908 . . no
C45 C46 1.508(5) . . no
C145 H14H 0.9900 . . no
C146 H14J 0.9897 . . no
C146 H14K 0.9899 . . no
C148 H14M 0.9897 . . no
C48 C49 1.512(6) . . no
C148 H14L 0.9900 . . no
C149 H14O 0.9897 . . no
C149 H14N 0.9906 . . no
C151 H15A 0.9894 . . no
C51 C52 1.511(5) . . no
C151 H15B 0.9903 . . no
C152 H15D 0.9894 . . no
C152 H15C 0.9886 . . no
C54 C55 1.491(4) . . no
C154 H15E 0.9906 . . no
C154 H15F 0.9905 . . no
C155 H15G 0.9901 . . no
C155 H15H 0.9896 . . no
C2 H2 0.9506 . . no
C4 H4 0.9503 . . no
C8 H8A 0.9801 . . no
C8 H8C 0.9808 . . no
C8 H8B 0.9789 . . no
C9 H9A 0.9803 . . no
C9 H9B 0.9802 . . no
C9 H9C 0.9794 . . no
C10 H10C 0.9803 . . no
C10 H10A 0.9796 . . no
C10 H10B 0.9804 . . no
C12 H12 0.9507 . . no
C14 H14 0.9500 . . no
C18 H18A 0.9807 . . no
C18 H18B 0.9799 . . no
C18 H18C 0.9802 . . no
C19 H19A 0.9813 . . no
C19 H19B 0.9799 . . no
C19 H19C 0.9800 . . no
C20 H20B 0.9803 . . no
C20 H20C 0.9804 . . no
C20 H20A 0.9801 . . no
C22 H22 0.9509 . . no
C24 H24 0.9508 . . no
C28 H28B 0.9801 . . no
C28 H28C 0.9790 . . no
C28 H28A 0.9800 . . no
C29 H29A 0.9801 . . no
C29 H29B 0.9795 . . no
C29 H29C 0.9806 . . no
C30 H30C 0.9796 . . no
C30 H30B 0.9796 . . no
C30 H30A 0.9797 . . no
C32 H32 0.9502 . . no
C34 H34 0.9498 . . no
C38 H38A 0.9802 . . no
C38 H38B 0.9802 . . no
C38 H38C 0.9802 . . no
C39 H39B 0.9796 . . no
C39 H39A 0.9792 . . no
C39 H39C 0.9810 . . no
C40 H40A 0.9799 . . no
C40 H40B 0.9806 . . no
C40 H40C 0.9797 . . no
C42 H42B 0.9894 . . no
C42 H42A 0.9899 . . no
C43 H43B 0.9900 . . no
C43 H43A 0.9906 . . no
C45 H45A 0.9902 . . no
C45 H45B 0.9900 . . no
C46 H46A 0.9902 . . no
C46 H46B 0.9897 . . no
C48 H48B 0.9896 . . no
C48 H48A 0.9900 . . no
C49 H49A 0.9903 . . no
C49 H49B 0.9904 . . no
C51 H51B 0.9900 . . no
C51 H51A 0.9892 . . no
C52 H52A 0.9902 . . no
C52 H52B 0.9906 . . no
C54 H54B 0.9902 . . no
C54 H54A 0.9898 . . no
C55 H55A 0.9892 . . no
C55 H55B 0.9910 . . no
C308 H30D 0.9803 . . no
C308 H30E 0.9785 . . no
C308 H30F 0.9811 . . no
C309 H30I 0.9802 . . no
C309 H30H 0.9806 . . no
C309 H30G 0.9803 . . no
C310 H31B 0.9809 . . no
C310 H31C 0.9805 . . no
C310 H31A 0.9791 . . no
C318 H31F 0.9816 . . no
C318 H31D 0.9798 . . no
C318 H31E 0.9802 . . no
C319 H31H 0.9799 . . no
C319 H31I 0.9812 . . no
C319 H31G 0.9805 . . no
C320 H32A 0.9806 . . no
C320 H32C 0.9800 . . no
C320 H32B 0.9794 . . no
C328 H32D 0.9804 . . no
C328 H32F 0.9795 . . no
C328 H32E 0.9795 . . no
C329 H32H 0.9801 . . no
C329 H32I 0.9798 . . no
C329 H32G 0.9802 . . no
C330 H33C 0.9788 . . no
C330 H33A 0.9808 . . no
C330 H33B 0.9795 . . no
C218 H21A 0.9795 . . no
C218 H21B 0.9817 . . no
C218 H21C 0.9793 . . no
C219 H21D 0.9796 . . no
C219 H21E 0.9802 . . no
C219 H21F 0.9777 . . no
C220 H22A 0.9807 . . no
C220 H22B 0.9797 . . no
C220 H22C 0.9814 . . no
